data_4304960
loop_
_publ_author_name
'Oxana Ciobanu'
'Dimitri Emeljanenko'
'Elisabeth Kaifer'
'J\"urgen Mautz'
'Hans-J\"org Himmel'

_publ_contact_author
;
       Prof. Dr. Dr. Hans-Joerg Himmel
       Anorganisch-Chemisches Institut
       Ruprecht-Karls Universitaet Heidelberg
       Im Neuenheimer Feld 270
       69120 Heidelberg
       Germany
;
_publ_contact_author_email hans-jorg.himmel@aci.uni-heidelberg.de
_publ_contact_author_fax '049 6221 54-5707'
_publ_contact_author_phone '049 6221 54-8446'
_publ_section_title
;
First Dinuclear B(II) Monocations with Bridging Guanidinate Ligands:
Synthesis and Properties
;
_journal_name_full 'Inorganic Chemistry'
_journal_page_first 4774
_journal_page_last 4778
_journal_paper_doi 10.1021/ic8000812
_journal_volume 47
_journal_year 2008
_chemical_formula_moiety 'C16 H31 B2 Cl N7, 0.4(C H2 Cl2), 0.4(C H2 Cl2), 0.4(C H2 Cl2)'
_chemical_formula_sum 'C17.2 H33.4 B2 Cl4.4 N7'
_chemical_formula_weight 515.91
_chemical_name_systematic
;                                                                              
 ?                                                                             
;
_space_group_IT_number 14
_symmetry_cell_setting monoclinic
_symmetry_space_group_name_Hall '-P 2ybc'
_symmetry_space_group_name_H-M 'P 1 21/c 1'
_atom_sites_solution_hydrogens geom
_atom_sites_solution_primary direct
_atom_sites_solution_secondary difmap
_audit_creation_method SHELXL-97
_cell_angle_alpha 90.00
_cell_angle_beta 96.73(3)
_cell_angle_gamma 90.00
_cell_formula_units_Z 8
_cell_length_a 10.579(2)
_cell_length_b 29.517(6)
_cell_length_c 16.602(3)
_cell_measurement_temperature 200
_cell_volume 5148.4(17)
_computing_structure_refinement 'SHELXL-97 (Sheldrick, 1997)'
_computing_structure_solution 'SHELXS-97 (Sheldrick, 1990)'
_diffrn_ambient_temperature 200
_diffrn_measured_fraction_theta_full 0.995
_diffrn_measured_fraction_theta_max 0.995
_diffrn_measurement_device_type 'NONIUS KAPPA CCD'
_diffrn_measurement_method 'O-Scan    '
_diffrn_radiation_monochromator graphite
_diffrn_radiation_source 'fine-focus sealed tube'
_diffrn_radiation_type MoK\a
_diffrn_radiation_wavelength 0.71073
_diffrn_reflns_av_R_equivalents 0.0666
_diffrn_reflns_av_sigmaI/netI 0.0946
_diffrn_reflns_limit_h_max 13
_diffrn_reflns_limit_h_min -13
_diffrn_reflns_limit_k_max 38
_diffrn_reflns_limit_k_min -37
_diffrn_reflns_limit_l_max 21
_diffrn_reflns_limit_l_min -21
_diffrn_reflns_number 22676
_diffrn_reflns_theta_full 27.52
_diffrn_reflns_theta_max 27.52
_diffrn_reflns_theta_min 1.38
_exptl_absorpt_coefficient_mu 0.521
_exptl_absorpt_correction_type none
_exptl_crystal_colour colourless
_exptl_crystal_density_diffrn 1.331
_exptl_crystal_density_method 'not measured'
_exptl_crystal_description cube
_exptl_crystal_F_000 2163
_exptl_crystal_size_max 0.80
_exptl_crystal_size_mid 0.80
_exptl_crystal_size_min 0.60
_refine_diff_density_max 1.082
_refine_diff_density_min -0.539
_refine_diff_density_rms 0.107
_refine_ls_extinction_method none
_refine_ls_goodness_of_fit_ref 1.031
_refine_ls_hydrogen_treatment mixed
_refine_ls_matrix_type full
_refine_ls_number_parameters 580
_refine_ls_number_reflns 11789
_refine_ls_number_restraints 2
_refine_ls_restrained_S_all 1.031
_refine_ls_R_factor_all 0.1451
_refine_ls_R_factor_gt 0.0753
_refine_ls_shift/su_max 0.000
_refine_ls_shift/su_mean 0.000
_refine_ls_structure_factor_coef Fsqd
_refine_ls_weighting_details 'calc w=1/[\s^2^(Fo^2^)+(0.1360P)^2^+2.4293P] where P=(Fo^2^+2Fc^2^)/3'
_refine_ls_weighting_scheme calc
_refine_ls_wR_factor_gt 0.2065
_refine_ls_wR_factor_ref 0.2507
_reflns_number_gt 6591
_reflns_number_total 11789
_reflns_threshold_expression >2sigma(I)
_cod_data_source_file ic8000812-file001_1.cif
_cod_data_source_block neuox5
_cod_original_cell_volume 5148.4(18)
_cod_original_formula_sum 'C17.20 H33.40 B2 Cl4.40 N7'
_cod_database_code 4304960

loop_
_symmetry_equiv_pos_as_xyz
'x, y, z'
'-x, y+1/2, -z+1/2'
'-x, -y, -z'
'x, -y-1/2, z-1/2'

loop_
_atom_site_label
_atom_site_type_symbol
_atom_site_fract_x
_atom_site_fract_y
_atom_site_fract_z
_atom_site_U_iso_or_equiv
_atom_site_adp_type
_atom_site_occupancy
_atom_site_symmetry_multiplicity
_atom_site_calc_flag
_atom_site_refinement_flags
_atom_site_disorder_assembly
_atom_site_disorder_group
Cl1 Cl 0.64566(10) 0.23648(3) 0.61084(7) 0.0329(3) Uani 1 1 d . . .
Cl2 Cl 0.12381(10) 0.23565(3) 0.10680(6) 0.0318(3) Uani 1 1 d . . .
Cl3 Cl -0.23057(10) 0.04264(4) 0.09703(7) 0.0338(3) Uani 1 1 d . . .
Cl4 Cl 0.26213(11) 0.05146(4) 0.60644(7) 0.0362(3) Uani 1 1 d . . .
N1 N 0.5748(3) 0.20886(11) 0.4483(2) 0.0290(8) Uani 1 1 d . . .
N2 N 0.4374(3) 0.14983(11) 0.4534(2) 0.0264(8) Uani 1 1 d . . .
N3 N 0.4252(4) 0.19393(12) 0.3341(2) 0.0331(9) Uani 1 1 d . . .
N4 N 0.7530(3) 0.16401(11) 0.5339(2) 0.0283(8) Uani 1 1 d . . .
N5 N 0.6171(3) 0.10412(11) 0.5360(2) 0.0267(8) Uani 1 1 d . . .
N6 N 0.8363(3) 0.09004(12) 0.5355(2) 0.0333(9) Uani 1 1 d . . .
N7 N 0.4338(3) 0.13708(11) 0.6057(2) 0.0265(8) Uani 1 1 d D . .
H7 H 0.374(3) 0.1135(11) 0.604(3) 0.038(13) Uiso 1 1 d D . .
N8 N 0.0766(3) 0.20324(11) -0.0548(2) 0.0289(8) Uani 1 1 d . . .
N9 N -0.0461(3) 0.14020(11) -0.0500(2) 0.0278(8) Uani 1 1 d . . .
N10 N -0.0597(4) 0.18263(13) -0.1713(2) 0.0373(9) Uani 1 1 d . . .
N11 N 0.2565(3) 0.16484(11) 0.0425(2) 0.0286(8) Uani 1 1 d . . .
N12 N 0.1346(3) 0.10105(11) 0.0439(2) 0.0263(8) Uani 1 1 d . . .
N13 N 0.3575(3) 0.09384(12) 0.0551(2) 0.0323(8) Uani 1 1 d . . .
N14 N -0.0663(3) 0.13036(12) 0.1008(2) 0.0275(8) Uani 1 1 d D . .
H14 H -0.110(4) 0.1027(11) 0.092(3) 0.057(16) Uiso 1 1 d D . .
B1 B 0.6253(5) 0.18843(16) 0.5322(3) 0.0281(10) Uani 1 1 d . . .
B2 B 0.5236(4) 0.14372(15) 0.5348(3) 0.0250(10) Uani 1 1 d . . .
B3 B 0.1225(4) 0.18557(16) 0.0322(3) 0.0262(10) Uani 1 1 d . . .
B4 B 0.0302(5) 0.13799(16) 0.0345(3) 0.0262(10) Uani 1 1 d . . .
C1 C 0.4787(4) 0.18383(14) 0.4102(2) 0.0273(9) Uani 1 1 d . . .
C2 C 0.6380(5) 0.24335(16) 0.4048(3) 0.0410(12) Uani 1 1 d . . .
H2A H 0.7099 0.2300 0.3823 0.049 Uiso 1 1 calc R . .
H2B H 0.6700 0.2670 0.4422 0.049 Uiso 1 1 calc R . .
C3 C 0.5476(6) 0.26374(18) 0.3370(3) 0.0540(15) Uani 1 1 d . . .
H3A H 0.4829 0.2813 0.3597 0.065 Uiso 1 1 calc R . .
H3B H 0.5939 0.2838 0.3047 0.065 Uiso 1 1 calc R . .
C4 C 0.4856(5) 0.22658(16) 0.2842(3) 0.0435(12) Uani 1 1 d . . .
H4A H 0.4221 0.2394 0.2437 0.052 Uiso 1 1 calc R . .
H4B H 0.5491 0.2113 0.2563 0.052 Uiso 1 1 calc R . .
C5 C 0.3360(5) 0.16177(17) 0.2905(3) 0.0395(11) Uani 1 1 d . . .
H5A H 0.3831 0.1389 0.2644 0.047 Uiso 1 1 calc R . .
H5B H 0.2813 0.1777 0.2488 0.047 Uiso 1 1 calc R . .
C6 C 0.2554(4) 0.13916(17) 0.3483(3) 0.0378(11) Uani 1 1 d . . .
H6A H 0.2020 0.1162 0.3199 0.045 Uiso 1 1 calc R . .
H6B H 0.2008 0.1614 0.3699 0.045 Uiso 1 1 calc R . .
C7 C 0.3430(4) 0.11756(15) 0.4174(3) 0.0329(10) Uani 1 1 d . . .
H7A H 0.2926 0.1068 0.4587 0.040 Uiso 1 1 calc R . .
H7B H 0.3860 0.0917 0.3968 0.040 Uiso 1 1 calc R . .
C8 C 0.7377(4) 0.11856(14) 0.5349(2) 0.0264(9) Uani 1 1 d . . .
C9 C 0.8780(4) 0.18437(16) 0.5361(3) 0.0399(11) Uani 1 1 d . . .
H9A H 0.9090 0.1924 0.5915 0.048 Uiso 1 1 calc R . .
H9B H 0.8718 0.2119 0.5040 0.048 Uiso 1 1 calc R . .
C10 C 0.9702(5) 0.1527(2) 0.5036(5) 0.076(2) Uani 1 1 d . . .
H10A H 0.9526 0.1518 0.4450 0.091 Uiso 1 1 calc R . .
H10B H 1.0556 0.1645 0.5171 0.091 Uiso 1 1 calc R . .
C11 C 0.9657(5) 0.10730(18) 0.5345(4) 0.0504(14) Uani 1 1 d . . .
H11A H 1.0092 0.1065 0.5892 0.061 Uiso 1 1 calc R . .
H11B H 1.0112 0.0874 0.5014 0.061 Uiso 1 1 calc R . .
C12 C 0.8189(4) 0.04052(15) 0.5346(3) 0.0412(12) Uani 1 1 d . . .
H12A H 0.8909 0.0264 0.5665 0.049 Uiso 1 1 calc R . .
H12B H 0.8159 0.0295 0.4793 0.049 Uiso 1 1 calc R . .
C13 C 0.6982(4) 0.02754(16) 0.5685(3) 0.0429(12) Uani 1 1 d . . .
H13A H 0.7075 0.0328 0.6265 0.051 Uiso 1 1 calc R . .
H13B H 0.6808 -0.0044 0.5589 0.051 Uiso 1 1 calc R . .
C14 C 0.5885(4) 0.05570(13) 0.5277(3) 0.0306(10) Uani 1 1 d . . .
H14A H 0.5734 0.0478 0.4706 0.037 Uiso 1 1 calc R . .
H14B H 0.5118 0.0490 0.5522 0.037 Uiso 1 1 calc R . .
C15 C 0.3422(4) 0.17457(15) 0.6088(3) 0.0367(11) Uani 1 1 d . . .
H15A H 0.2917 0.1694 0.6523 0.055 Uiso 1 1 calc R . .
H15B H 0.2878 0.1761 0.5584 0.055 Uiso 1 1 calc R . .
H15C H 0.3877 0.2026 0.6177 0.055 Uiso 1 1 calc R . .
C16 C 0.5101(4) 0.13103(16) 0.6859(3) 0.0373(11) Uani 1 1 d . . .
H16A H 0.5658 0.1565 0.6969 0.056 Uiso 1 1 calc R . .
H16B H 0.5598 0.1038 0.6854 0.056 Uiso 1 1 calc R . .
H16C H 0.4542 0.1288 0.7273 0.056 Uiso 1 1 calc R . .
C17 C -0.0107(4) 0.17549(14) -0.0939(3) 0.0292(9) Uani 1 1 d . . .
C18 C 0.1316(5) 0.23985(15) -0.0972(3) 0.0356(11) Uani 1 1 d . . .
H18A H 0.2094 0.2294 -0.1166 0.043 Uiso 1 1 calc R . .
H18B H 0.1532 0.2646 -0.0598 0.043 Uiso 1 1 calc R . .
C19 C 0.0425(5) 0.25663(18) -0.1673(3) 0.0504(14) Uani 1 1 d . . .
H19A H 0.0861 0.2781 -0.1987 0.060 Uiso 1 1 calc R . .
H19B H -0.0289 0.2720 -0.1477 0.060 Uiso 1 1 calc R . .
C20 C -0.0049(5) 0.21723(17) -0.2201(3) 0.0462(13) Uani 1 1 d . . .
H20A H -0.0689 0.2276 -0.2627 0.055 Uiso 1 1 calc R . .
H20B H 0.0650 0.2043 -0.2454 0.055 Uiso 1 1 calc R . .
C21 C -0.1389(5) 0.14803(17) -0.2165(3) 0.0447(13) Uani 1 1 d . . .
H21A H -0.0850 0.1267 -0.2410 0.054 Uiso 1 1 calc R . .
H21B H -0.1949 0.1623 -0.2596 0.054 Uiso 1 1 calc R . .
C22 C -0.2178(5) 0.12306(18) -0.1597(3) 0.0438(12) Uani 1 1 d . . .
H22A H -0.2634 0.0982 -0.1883 0.053 Uiso 1 1 calc R . .
H22B H -0.2796 0.1435 -0.1407 0.053 Uiso 1 1 calc R . .
C23 C -0.1288(4) 0.10477(15) -0.0876(3) 0.0364(11) Uani 1 1 d . . .
H23A H -0.1792 0.0923 -0.0478 0.044 Uiso 1 1 calc R . .
H23B H -0.0771 0.0806 -0.1060 0.044 Uiso 1 1 calc R . .
C24 C 0.2519(4) 0.11928(14) 0.0474(2) 0.0257(9) Uani 1 1 d . . .
C25 C 0.3769(4) 0.18872(15) 0.0479(3) 0.0334(10) Uani 1 1 d . . .
H25A H 0.4029 0.1971 0.1038 0.040 Uiso 1 1 calc R . .
H25B H 0.3667 0.2163 0.0159 0.040 Uiso 1 1 calc R . .
C26 C 0.4790(4) 0.15925(16) 0.0172(3) 0.0385(11) Uani 1 1 d . . .
H26A H 0.4594 0.1544 -0.0407 0.046 Uiso 1 1 calc R . .
H26B H 0.5609 0.1743 0.0268 0.046 Uiso 1 1 calc R . .
C27 C 0.4844(4) 0.11457(16) 0.0609(3) 0.0381(11) Uani 1 1 d . . .
H27A H 0.5424 0.0944 0.0374 0.046 Uiso 1 1 calc R . .
H27B H 0.5164 0.1192 0.1175 0.046 Uiso 1 1 calc R . .
C28 C 0.3520(4) 0.04400(14) 0.0604(3) 0.0342(10) Uani 1 1 d . . .
H28A H 0.4236 0.0332 0.0972 0.041 Uiso 1 1 calc R . .
H28B H 0.3583 0.0310 0.0073 0.041 Uiso 1 1 calc R . .
C29 C 0.2299(4) 0.02889(15) 0.0900(3) 0.0385(11) Uani 1 1 d . . .
H29A H 0.2308 0.0366 0.1469 0.046 Uiso 1 1 calc R . .
H29B H 0.2215 -0.0037 0.0847 0.046 Uiso 1 1 calc R . .
C30 C 0.1174(4) 0.05218(14) 0.0401(3) 0.0356(10) Uani 1 1 d . . .
H30A H 0.1117 0.0421 -0.0158 0.043 Uiso 1 1 calc R . .
H30B H 0.0388 0.0441 0.0613 0.043 Uiso 1 1 calc R . .
C31 C -0.1655(4) 0.16595(16) 0.0965(3) 0.0390(11) Uani 1 1 d . . .
H31A H -0.2236 0.1595 0.1353 0.058 Uiso 1 1 calc R . .
H31B H -0.2110 0.1666 0.0430 0.058 Uiso 1 1 calc R . .
H31C H -0.1261 0.1949 0.1085 0.058 Uiso 1 1 calc R . .
C32 C 0.0009(4) 0.12784(16) 0.1841(3) 0.0365(11) Uani 1 1 d . . .
H32A H 0.0454 0.1557 0.1970 0.055 Uiso 1 1 calc R . .
H32B H 0.0606 0.1032 0.1875 0.055 Uiso 1 1 calc R . .
H32C H -0.0598 0.1229 0.2219 0.055 Uiso 1 1 calc R . .
C100 C 0.3129(6) 0.06295(19) 0.8214(3) 0.0401(15) Uani 0.80 1 d P . .
H10C H 0.2700 0.0386 0.8465 0.048 Uiso 0.80 1 calc PR . .
H10D H 0.3081 0.0566 0.7638 0.048 Uiso 0.80 1 calc PR . .
C101 C -0.0539(5) 0.0075(2) 0.2813(3) 0.0370(14) Uani 0.80 1 d P . .
H10E H -0.1060 0.0212 0.2358 0.044 Uiso 0.80 1 calc PR . .
H10F H -0.1079 -0.0124 0.3089 0.044 Uiso 0.80 1 calc PR . .
C102 C -0.3693(6) 0.0500(2) 0.2830(4) 0.0488(18) Uani 0.80 1 d P . .
H10G H -0.3405 0.0464 0.2300 0.059 Uiso 0.80 1 calc PR . .
H10H H -0.3214 0.0291 0.3199 0.059 Uiso 0.80 1 calc PR . .
Cl5 Cl 0.23309(15) 0.11516(6) 0.83609(10) 0.0499(4) Uani 0.80 1 d P . .
Cl6 Cl 0.47282(15) 0.06454(5) 0.86297(8) 0.0393(4) Uani 0.80 1 d P . .
Cl7 Cl 0.0077(2) 0.04978(5) 0.34803(10) 0.0586(5) Uani 0.80 1 d P . .
Cl8 Cl 0.0669(2) -0.02438(7) 0.24545(11) 0.0709(6) Uani 0.80 1 d P . .
Cl9 Cl -0.33743(15) 0.10594(6) 0.31722(10) 0.0523(4) Uani 0.80 1 d P . .
Cl10 Cl -0.53123(17) 0.03619(6) 0.27642(10) 0.0521(4) Uani 0.80 1 d P . .

loop_
_atom_site_aniso_label
_atom_site_aniso_U_11
_atom_site_aniso_U_22
_atom_site_aniso_U_33
_atom_site_aniso_U_23
_atom_site_aniso_U_13
_atom_site_aniso_U_12
Cl1 0.0361(6) 0.0286(5) 0.0341(6) -0.0045(4) 0.0040(5) -0.0022(4)
Cl2 0.0338(6) 0.0275(5) 0.0342(6) -0.0040(4) 0.0039(5) 0.0008(4)
Cl3 0.0337(6) 0.0331(6) 0.0349(6) 0.0022(4) 0.0056(5) -0.0043(4)
Cl4 0.0348(6) 0.0358(6) 0.0382(6) 0.0037(5) 0.0045(5) -0.0071(5)
N1 0.034(2) 0.0245(18) 0.0280(19) 0.0057(14) 0.0028(16) -0.0034(15)
N2 0.0245(19) 0.0272(18) 0.0266(19) 0.0020(14) -0.0012(15) -0.0023(14)
N3 0.043(2) 0.032(2) 0.0225(19) 0.0063(15) -0.0014(16) -0.0025(17)
N4 0.0220(18) 0.0259(18) 0.037(2) -0.0027(15) 0.0029(15) -0.0031(14)
N5 0.0230(18) 0.0266(18) 0.0306(19) -0.0001(15) 0.0033(15) -0.0011(14)
N6 0.0250(19) 0.034(2) 0.041(2) -0.0001(16) 0.0021(16) 0.0035(15)
N7 0.0227(19) 0.0292(19) 0.0275(19) 0.0034(15) 0.0022(15) 0.0015(15)
N8 0.030(2) 0.0261(18) 0.030(2) 0.0022(15) 0.0016(15) -0.0031(15)
N9 0.0271(19) 0.0313(19) 0.0242(19) 0.0031(15) -0.0001(15) -0.0064(15)
N10 0.042(2) 0.037(2) 0.030(2) 0.0100(16) -0.0052(17) -0.0073(17)
N11 0.0248(19) 0.0242(18) 0.037(2) 0.0001(15) 0.0022(15) -0.0015(14)
N12 0.0247(19) 0.0258(18) 0.0294(19) 0.0006(14) 0.0072(15) -0.0012(14)
N13 0.028(2) 0.0284(19) 0.040(2) 0.0001(16) 0.0029(16) 0.0061(15)
N14 0.0234(19) 0.0308(19) 0.0278(19) 0.0035(15) 0.0003(15) 0.0013(15)
B1 0.032(3) 0.030(2) 0.023(2) -0.0010(19) 0.002(2) 0.004(2)
B2 0.022(2) 0.024(2) 0.029(3) 0.0033(19) 0.0034(19) 0.0029(18)
B3 0.024(2) 0.029(2) 0.025(2) -0.0003(19) 0.0001(19) 0.0061(19)
B4 0.027(2) 0.025(2) 0.026(3) 0.0035(19) 0.000(2) 0.0001(19)
C1 0.026(2) 0.028(2) 0.027(2) 0.0018(17) 0.0023(18) 0.0003(17)
C2 0.049(3) 0.035(3) 0.040(3) 0.008(2) 0.011(2) -0.012(2)
C3 0.076(4) 0.045(3) 0.040(3) 0.014(2) 0.001(3) -0.012(3)
C4 0.063(3) 0.037(3) 0.029(3) 0.010(2) 0.002(2) -0.007(2)
C5 0.042(3) 0.046(3) 0.027(2) 0.002(2) -0.007(2) -0.001(2)
C6 0.034(3) 0.049(3) 0.029(3) 0.005(2) -0.005(2) -0.007(2)
C7 0.029(2) 0.037(2) 0.032(2) -0.0018(19) -0.0020(19) -0.0048(19)
C8 0.023(2) 0.035(2) 0.022(2) -0.0036(17) 0.0014(17) 0.0003(17)
C9 0.028(3) 0.044(3) 0.047(3) -0.007(2) 0.006(2) -0.008(2)
C10 0.033(3) 0.054(4) 0.141(7) 0.002(4) 0.017(4) -0.004(3)
C11 0.026(3) 0.053(3) 0.072(4) -0.009(3) 0.004(2) 0.001(2)
C12 0.035(3) 0.035(3) 0.055(3) 0.001(2) 0.010(2) 0.007(2)
C13 0.044(3) 0.031(2) 0.054(3) 0.008(2) 0.007(2) 0.004(2)
C14 0.032(2) 0.025(2) 0.034(2) -0.0009(18) 0.0035(19) 0.0007(18)
C15 0.030(2) 0.041(3) 0.041(3) -0.001(2) 0.010(2) 0.004(2)
C16 0.038(3) 0.043(3) 0.030(3) 0.001(2) 0.000(2) 0.000(2)
C17 0.030(2) 0.030(2) 0.028(2) 0.0035(17) 0.0029(18) 0.0008(18)
C18 0.043(3) 0.031(2) 0.033(3) 0.0073(19) 0.006(2) -0.008(2)
C19 0.066(4) 0.046(3) 0.037(3) 0.012(2) -0.001(3) -0.012(3)
C20 0.058(3) 0.048(3) 0.031(3) 0.011(2) 0.001(2) -0.012(2)
C21 0.049(3) 0.052(3) 0.030(3) 0.006(2) -0.009(2) -0.016(2)
C22 0.042(3) 0.057(3) 0.030(3) 0.010(2) -0.009(2) -0.013(2)
C23 0.038(3) 0.040(3) 0.030(2) 0.003(2) -0.003(2) -0.013(2)
C24 0.026(2) 0.030(2) 0.021(2) -0.0031(16) 0.0012(17) 0.0008(17)
C25 0.025(2) 0.034(2) 0.040(3) -0.0055(19) 0.0012(19) -0.0048(18)
C26 0.025(2) 0.040(3) 0.050(3) 0.005(2) 0.004(2) 0.001(2)
C27 0.026(2) 0.041(3) 0.047(3) -0.002(2) 0.001(2) 0.002(2)
C28 0.031(2) 0.029(2) 0.042(3) 0.0017(19) 0.003(2) 0.0098(18)
C29 0.046(3) 0.029(2) 0.042(3) 0.005(2) 0.012(2) 0.004(2)
C30 0.038(3) 0.024(2) 0.046(3) -0.0010(19) 0.007(2) -0.0009(19)
C31 0.030(3) 0.047(3) 0.041(3) 0.006(2) 0.009(2) 0.008(2)
C32 0.038(3) 0.046(3) 0.025(2) 0.002(2) 0.003(2) -0.002(2)
C100 0.065(4) 0.033(3) 0.022(3) 0.000(2) 0.006(3) -0.022(3)
C101 0.018(3) 0.060(4) 0.032(3) 0.015(3) -0.004(2) -0.010(2)
C102 0.058(4) 0.057(4) 0.036(3) 0.014(3) 0.025(3) 0.041(3)
Cl5 0.0380(9) 0.0698(11) 0.0420(9) -0.0125(8) 0.0056(7) 0.0063(7)
Cl6 0.0527(9) 0.0341(7) 0.0335(8) 0.0063(6) 0.0152(7) 0.0072(6)
Cl7 0.1017(15) 0.0349(8) 0.0372(9) 0.0107(7) 0.0001(9) -0.0004(9)
Cl8 0.0840(14) 0.0904(15) 0.0402(10) -0.0178(9) 0.0152(9) 0.0186(11)
Cl9 0.0426(9) 0.0664(11) 0.0491(10) -0.0020(8) 0.0104(7) 0.0102(8)
Cl10 0.0656(11) 0.0532(10) 0.0376(9) -0.0129(7) 0.0068(8) 0.0100(8)

loop_
_atom_type_symbol
_atom_type_description
_atom_type_scat_dispersion_real
_atom_type_scat_dispersion_imag
_atom_type_scat_source
C C 0.0033 0.0016 'International Tables Vol C Tables 4.2.6.8 and 6.1.1.4'
H H 0.0000 0.0000 'International Tables Vol C Tables 4.2.6.8 and 6.1.1.4'
B B 0.0013 0.0007 'International Tables Vol C Tables 4.2.6.8 and 6.1.1.4'
N N 0.0061 0.0033 'International Tables Vol C Tables 4.2.6.8 and 6.1.1.4'
Cl Cl 0.1484 0.1585 'International Tables Vol C Tables 4.2.6.8 and 6.1.1.4'

loop_
_geom_angle_atom_site_label_1
_geom_angle_atom_site_label_2
_geom_angle_atom_site_label_3
_geom_angle
_geom_angle_site_symmetry_1
_geom_angle_site_symmetry_3
_geom_angle_publ_flag
C1 N1 C2 121.0(4) . . ?
C1 N1 B1 111.6(3) . . ?
C2 N1 B1 125.9(4) . . ?
C1 N2 C7 121.5(3) . . ?
C1 N2 B2 111.0(3) . . ?
C7 N2 B2 125.9(3) . . ?
C1 N3 C4 120.7(4) . . ?
C1 N3 C5 119.4(4) . . ?
C4 N3 C5 116.4(3) . . ?
C8 N4 C9 121.5(3) . . ?
C8 N4 B1 111.2(3) . . ?
C9 N4 B1 127.4(4) . . ?
C8 N5 C14 119.6(3) . . ?
C8 N5 B2 111.7(3) . . ?
C14 N5 B2 128.2(3) . . ?
C8 N6 C11 120.6(4) . . ?
C8 N6 C12 121.9(4) . . ?
C11 N6 C12 117.5(4) . . ?
C15 N7 C16 110.5(3) . . ?
C15 N7 B2 112.4(3) . . ?
C16 N7 B2 111.4(3) . . ?
C15 N7 H7 97(3) . . ?
C16 N7 H7 103(3) . . ?
B2 N7 H7 122(3) . . ?
C17 N8 C18 120.8(4) . . ?
C17 N8 B3 111.5(3) . . ?
C18 N8 B3 126.9(3) . . ?
C17 N9 C23 120.9(3) . . ?
C17 N9 B4 112.2(3) . . ?
C23 N9 B4 125.9(3) . . ?
C17 N10 C20 120.3(4) . . ?
C17 N10 C21 120.8(4) . . ?
C20 N10 C21 116.1(4) . . ?
C24 N11 C25 121.3(3) . . ?
C24 N11 B3 111.4(3) . . ?
C25 N11 B3 127.3(3) . . ?
C24 N12 C30 120.5(3) . . ?
C24 N12 B4 111.5(3) . . ?
C30 N12 B4 127.6(3) . . ?
C24 N13 C27 121.2(4) . . ?
C24 N13 C28 121.8(4) . . ?
C27 N13 C28 117.0(3) . . ?
C31 N14 C32 109.9(3) . . ?
C31 N14 B4 111.9(3) . . ?
C32 N14 B4 112.0(3) . . ?
C31 N14 H14 106(3) . . ?
C32 N14 H14 106(3) . . ?
B4 N14 H14 111(3) . . ?
N4 B1 N1 114.1(4) . . ?
N4 B1 B2 101.1(3) . . ?
N1 B1 B2 99.8(3) . . ?
N4 B1 Cl1 107.9(3) . . ?
N1 B1 Cl1 108.8(3) . . ?
B2 B1 Cl1 125.1(3) . . ?
N5 B2 N2 114.5(3) . . ?
N5 B2 N7 109.5(3) . . ?
N2 B2 N7 108.3(3) . . ?
N5 B2 B1 100.5(3) . . ?
N2 B2 B1 101.4(3) . . ?
N7 B2 B1 122.7(4) . . ?
N11 B3 N8 114.9(4) . . ?
N11 B3 B4 101.1(3) . . ?
N8 B3 B4 100.3(3) . . ?
N11 B3 Cl2 107.3(3) . . ?
N8 B3 Cl2 108.5(3) . . ?
B4 B3 Cl2 125.1(3) . . ?
N9 B4 N12 114.5(4) . . ?
N9 B4 N14 108.9(3) . . ?
N12 B4 N14 109.7(3) . . ?
N9 B4 B3 100.7(3) . . ?
N12 B4 B3 100.2(3) . . ?
N14 B4 B3 122.8(4) . . ?
N2 C1 N1 115.8(4) . . ?
N2 C1 N3 122.6(4) . . ?
N1 C1 N3 121.6(4) . . ?
N1 C2 C3 111.1(4) . . ?
N1 C2 H2A 109.4 . . ?
C3 C2 H2A 109.4 . . ?
N1 C2 H2B 109.4 . . ?
C3 C2 H2B 109.4 . . ?
H2A C2 H2B 108.0 . . ?
C4 C3 C2 109.7(4) . . ?
C4 C3 H3A 109.7 . . ?
C2 C3 H3A 109.7 . . ?
C4 C3 H3B 109.7 . . ?
C2 C3 H3B 109.7 . . ?
H3A C3 H3B 108.2 . . ?
N3 C4 C3 109.8(4) . . ?
N3 C4 H4A 109.7 . . ?
C3 C4 H4A 109.7 . . ?
N3 C4 H4B 109.7 . . ?
C3 C4 H4B 109.7 . . ?
H4A C4 H4B 108.2 . . ?
N3 C5 C6 110.5(4) . . ?
N3 C5 H5A 109.5 . . ?
C6 C5 H5A 109.5 . . ?
N3 C5 H5B 109.5 . . ?
C6 C5 H5B 109.5 . . ?
H5A C5 H5B 108.1 . . ?
C5 C6 C7 108.9(4) . . ?
C5 C6 H6A 109.9 . . ?
C7 C6 H6A 109.9 . . ?
C5 C6 H6B 109.9 . . ?
C7 C6 H6B 109.9 . . ?
H6A C6 H6B 108.3 . . ?
N2 C7 C6 111.2(4) . . ?
N2 C7 H7A 109.4 . . ?
C6 C7 H7A 109.4 . . ?
N2 C7 H7B 109.4 . . ?
C6 C7 H7B 109.4 . . ?
H7A C7 H7B 108.0 . . ?
N6 C8 N5 122.6(4) . . ?
N6 C8 N4 122.0(4) . . ?
N5 C8 N4 115.4(3) . . ?
N4 C9 C10 111.3(4) . . ?
N4 C9 H9A 109.4 . . ?
C10 C9 H9A 109.4 . . ?
N4 C9 H9B 109.4 . . ?
C10 C9 H9B 109.4 . . ?
H9A C9 H9B 108.0 . . ?
C11 C10 C9 113.8(5) . . ?
C11 C10 H10A 108.8 . . ?
C9 C10 H10A 108.8 . . ?
C11 C10 H10B 108.8 . . ?
C9 C10 H10B 108.8 . . ?
H10A C10 H10B 107.7 . . ?
C10 C11 N6 113.5(4) . . ?
C10 C11 H11A 108.9 . . ?
N6 C11 H11A 108.9 . . ?
C10 C11 H11B 108.9 . . ?
N6 C11 H11B 108.9 . . ?
H11A C11 H11B 107.7 . . ?
N6 C12 C13 111.0(4) . . ?
N6 C12 H12A 109.4 . . ?
C13 C12 H12A 109.4 . . ?
N6 C12 H12B 109.4 . . ?
C13 C12 H12B 109.4 . . ?
H12A C12 H12B 108.0 . . ?
C12 C13 C14 109.3(4) . . ?
C12 C13 H13A 109.8 . . ?
C14 C13 H13A 109.8 . . ?
C12 C13 H13B 109.8 . . ?
C14 C13 H13B 109.8 . . ?
H13A C13 H13B 108.3 . . ?
N5 C14 C13 110.7(4) . . ?
N5 C14 H14A 109.5 . . ?
C13 C14 H14A 109.5 . . ?
N5 C14 H14B 109.5 . . ?
C13 C14 H14B 109.5 . . ?
H14A C14 H14B 108.1 . . ?
N7 C15 H15A 109.5 . . ?
N7 C15 H15B 109.5 . . ?
H15A C15 H15B 109.5 . . ?
N7 C15 H15C 109.5 . . ?
H15A C15 H15C 109.5 . . ?
H15B C15 H15C 109.5 . . ?
N7 C16 H16A 109.5 . . ?
N7 C16 H16B 109.5 . . ?
H16A C16 H16B 109.5 . . ?
N7 C16 H16C 109.5 . . ?
H16A C16 H16C 109.5 . . ?
H16B C16 H16C 109.5 . . ?
N10 C17 N8 122.2(4) . . ?
N10 C17 N9 122.5(4) . . ?
N8 C17 N9 115.3(4) . . ?
N8 C18 C19 111.9(4) . . ?
N8 C18 H18A 109.2 . . ?
C19 C18 H18A 109.2 . . ?
N8 C18 H18B 109.2 . . ?
C19 C18 H18B 109.2 . . ?
H18A C18 H18B 107.9 . . ?
C18 C19 C20 109.5(4) . . ?
C18 C19 H19A 109.8 . . ?
C20 C19 H19A 109.8 . . ?
C18 C19 H19B 109.8 . . ?
C20 C19 H19B 109.8 . . ?
H19A C19 H19B 108.2 . . ?
N10 C20 C19 110.0(4) . . ?
N10 C20 H20A 109.7 . . ?
C19 C20 H20A 109.7 . . ?
N10 C20 H20B 109.7 . . ?
C19 C20 H20B 109.7 . . ?
H20A C20 H20B 108.2 . . ?
N10 C21 C22 109.9(4) . . ?
N10 C21 H21A 109.7 . . ?
C22 C21 H21A 109.7 . . ?
N10 C21 H21B 109.7 . . ?
C22 C21 H21B 109.7 . . ?
H21A C21 H21B 108.2 . . ?
C21 C22 C23 108.9(4) . . ?
C21 C22 H22A 109.9 . . ?
C23 C22 H22A 109.9 . . ?
C21 C22 H22B 109.9 . . ?
C23 C22 H22B 109.9 . . ?
H22A C22 H22B 108.3 . . ?
N9 C23 C22 111.4(4) . . ?
N9 C23 H23A 109.3 . . ?
C22 C23 H23A 109.3 . . ?
N9 C23 H23B 109.3 . . ?
C22 C23 H23B 109.3 . . ?
H23A C23 H23B 108.0 . . ?
N13 C24 N12 122.2(4) . . ?
N13 C24 N11 122.0(4) . . ?
N12 C24 N11 115.8(3) . . ?
N11 C25 C26 110.8(4) . . ?
N11 C25 H25A 109.5 . . ?
C26 C25 H25A 109.5 . . ?
N11 C25 H25B 109.5 . . ?
C26 C25 H25B 109.5 . . ?
H25A C25 H25B 108.1 . . ?
C27 C26 C25 109.2(4) . . ?
C27 C26 H26A 109.8 . . ?
C25 C26 H26A 109.8 . . ?
C27 C26 H26B 109.8 . . ?
C25 C26 H26B 109.8 . . ?
H26A C26 H26B 108.3 . . ?
N13 C27 C26 110.6(4) . . ?
N13 C27 H27A 109.5 . . ?
C26 C27 H27A 109.5 . . ?
N13 C27 H27B 109.5 . . ?
C26 C27 H27B 109.5 . . ?
H27A C27 H27B 108.1 . . ?
N13 C28 C29 110.9(3) . . ?
N13 C28 H28A 109.5 . . ?
C29 C28 H28A 109.5 . . ?
N13 C28 H28B 109.5 . . ?
C29 C28 H28B 109.5 . . ?
H28A C28 H28B 108.0 . . ?
C28 C29 C30 109.5(4) . . ?
C28 C29 H29A 109.8 . . ?
C30 C29 H29A 109.8 . . ?
C28 C29 H29B 109.8 . . ?
C30 C29 H29B 109.8 . . ?
H29A C29 H29B 108.2 . . ?
N12 C30 C29 109.7(4) . . ?
N12 C30 H30A 109.7 . . ?
C29 C30 H30A 109.7 . . ?
N12 C30 H30B 109.7 . . ?
C29 C30 H30B 109.7 . . ?
H30A C30 H30B 108.2 . . ?
N14 C31 H31A 109.5 . . ?
N14 C31 H31B 109.5 . . ?
H31A C31 H31B 109.5 . . ?
N14 C31 H31C 109.5 . . ?
H31A C31 H31C 109.5 . . ?
H31B C31 H31C 109.5 . . ?
N14 C32 H32A 109.5 . . ?
N14 C32 H32B 109.5 . . ?
H32A C32 H32B 109.5 . . ?
N14 C32 H32C 109.5 . . ?
H32A C32 H32C 109.5 . . ?
H32B C32 H32C 109.5 . . ?
Cl6 C100 Cl5 111.9(3) . . ?
Cl6 C100 H10C 109.2 . . ?
Cl5 C100 H10C 109.2 . . ?
Cl6 C100 H10D 109.2 . . ?
Cl5 C100 H10D 109.2 . . ?
H10C C100 H10D 107.9 . . ?
Cl7 C101 Cl8 111.6(3) . . ?
Cl7 C101 H10E 109.3 . . ?
Cl8 C101 H10E 109.3 . . ?
Cl7 C101 H10F 109.3 . . ?
Cl8 C101 H10F 109.3 . . ?
H10E C101 H10F 108.0 . . ?
Cl10 C102 Cl9 112.7(3) . . ?
Cl10 C102 H10G 109.0 . . ?
Cl9 C102 H10G 109.0 . . ?
Cl10 C102 H10H 109.0 . . ?
Cl9 C102 H10H 109.0 . . ?
H10G C102 H10H 107.8 . . ?

loop_
_geom_bond_atom_site_label_1
_geom_bond_atom_site_label_2
_geom_bond_distance
_geom_bond_site_symmetry_2
_geom_bond_publ_flag
Cl1 B1 1.922(5) . ?
Cl2 B3 1.928(5) . ?
N1 C1 1.352(5) . ?
N1 C2 1.455(5) . ?
N1 B1 1.555(6) . ?
N2 C1 1.336(5) . ?
N2 C7 1.456(5) . ?
N2 B2 1.550(6) . ?
N3 C1 1.356(5) . ?
N3 C4 1.465(6) . ?
N3 C5 1.468(6) . ?
N4 C8 1.352(5) . ?
N4 C9 1.448(5) . ?
N4 B1 1.529(6) . ?
N5 C8 1.347(5) . ?
N5 C14 1.464(5) . ?
N5 B2 1.530(5) . ?
N6 C8 1.339(5) . ?
N6 C11 1.463(6) . ?
N6 C12 1.473(6) . ?
N7 C15 1.475(5) . ?
N7 C16 1.484(5) . ?
N7 B2 1.610(6) . ?
N7 H7 0.936(19) . ?
N8 C17 1.344(5) . ?
N8 C18 1.448(5) . ?
N8 B3 1.558(6) . ?
N9 C17 1.350(5) . ?
N9 C23 1.456(5) . ?
N9 B4 1.535(6) . ?
N10 C17 1.343(5) . ?
N10 C20 1.465(6) . ?
N10 C21 1.471(6) . ?
N11 C24 1.349(5) . ?
N11 C25 1.449(5) . ?
N11 B3 1.535(6) . ?
N12 C24 1.348(5) . ?
N12 C30 1.454(5) . ?
N12 B4 1.547(6) . ?
N13 C24 1.339(5) . ?
N13 C27 1.468(6) . ?
N13 C28 1.475(5) . ?
N14 C31 1.480(5) . ?
N14 C32 1.481(5) . ?
N14 B4 1.603(6) . ?
N14 H14 0.942(19) . ?
B1 B2 1.706(7) . ?
B3 B4 1.714(7) . ?
C2 C3 1.513(7) . ?
C2 H2A 0.9700 . ?
C2 H2B 0.9700 . ?
C3 C4 1.506(7) . ?
C3 H3A 0.9700 . ?
C3 H3B 0.9700 . ?
C4 H4A 0.9700 . ?
C4 H4B 0.9700 . ?
C5 C6 1.511(6) . ?
C5 H5A 0.9700 . ?
C5 H5B 0.9700 . ?
C6 C7 1.527(6) . ?
C6 H6A 0.9700 . ?
C6 H6B 0.9700 . ?
C7 H7A 0.9700 . ?
C7 H7B 0.9700 . ?
C9 C10 1.495(8) . ?
C9 H9A 0.9700 . ?
C9 H9B 0.9700 . ?
C10 C11 1.438(8) . ?
C10 H10A 0.9700 . ?
C10 H10B 0.9700 . ?
C11 H11A 0.9700 . ?
C11 H11B 0.9700 . ?
C12 C13 1.505(7) . ?
C12 H12A 0.9700 . ?
C12 H12B 0.9700 . ?
C13 C14 1.520(6) . ?
C13 H13A 0.9700 . ?
C13 H13B 0.9700 . ?
C14 H14A 0.9700 . ?
C14 H14B 0.9700 . ?
C15 H15A 0.9600 . ?
C15 H15B 0.9600 . ?
C15 H15C 0.9600 . ?
C16 H16A 0.9600 . ?
C16 H16B 0.9600 . ?
C16 H16C 0.9600 . ?
C18 C19 1.494(6) . ?
C18 H18A 0.9700 . ?
C18 H18B 0.9700 . ?
C19 C20 1.506(7) . ?
C19 H19A 0.9700 . ?
C19 H19B 0.9700 . ?
C20 H20A 0.9700 . ?
C20 H20B 0.9700 . ?
C21 C22 1.521(7) . ?
C21 H21A 0.9700 . ?
C21 H21B 0.9700 . ?
C22 C23 1.532(6) . ?
C22 H22A 0.9700 . ?
C22 H22B 0.9700 . ?
C23 H23A 0.9700 . ?
C23 H23B 0.9700 . ?
C25 C26 1.520(6) . ?
C25 H25A 0.9700 . ?
C25 H25B 0.9700 . ?
C26 C27 1.503(6) . ?
C26 H26A 0.9700 . ?
C26 H26B 0.9700 . ?
C27 H27A 0.9700 . ?
C27 H27B 0.9700 . ?
C28 C29 1.502(6) . ?
C28 H28A 0.9700 . ?
C28 H28B 0.9700 . ?
C29 C30 1.532(6) . ?
C29 H29A 0.9700 . ?
C29 H29B 0.9700 . ?
C30 H30A 0.9700 . ?
C30 H30B 0.9700 . ?
C31 H31A 0.9600 . ?
C31 H31B 0.9600 . ?
C31 H31C 0.9600 . ?
C32 H32A 0.9600 . ?
C32 H32B 0.9600 . ?
C32 H32C 0.9600 . ?
C100 Cl6 1.752(6) . ?
C100 Cl5 1.787(6) . ?
C100 H10C 0.9700 . ?
C100 H10D 0.9700 . ?
C101 Cl7 1.744(6) . ?
C101 Cl8 1.746(6) . ?
C101 H10E 0.9700 . ?
C101 H10F 0.9700 . ?
C102 Cl10 1.751(7) . ?
C102 Cl9 1.766(7) . ?
C102 H10G 0.9700 . ?
C102 H10H 0.9700 . ?

loop_
_geom_torsion_atom_site_label_1
_geom_torsion_atom_site_label_2
_geom_torsion_atom_site_label_3
_geom_torsion_atom_site_label_4
_geom_torsion
_geom_torsion_site_symmetry_1
_geom_torsion_site_symmetry_2
_geom_torsion_site_symmetry_3
_geom_torsion_site_symmetry_4
_geom_torsion_publ_flag
C8 N4 B1 N1 -105.0(4) . . . . ?
C9 N4 B1 N1 76.5(5) . . . . ?
C8 N4 B1 B2 1.3(4) . . . . ?
C9 N4 B1 B2 -177.3(4) . . . . ?
C8 N4 B1 Cl1 134.0(3) . . . . ?
C9 N4 B1 Cl1 -44.6(5) . . . . ?
C1 N1 B1 N4 104.7(4) . . . . ?
C2 N1 B1 N4 -61.1(6) . . . . ?
C1 N1 B1 B2 -2.3(4) . . . . ?
C2 N1 B1 B2 -168.1(4) . . . . ?
C1 N1 B1 Cl1 -134.8(3) . . . . ?
C2 N1 B1 Cl1 59.4(5) . . . . ?
C8 N5 B2 N2 107.9(4) . . . . ?
C14 N5 B2 N2 -63.6(5) . . . . ?
C8 N5 B2 N7 -130.3(4) . . . . ?
C14 N5 B2 N7 58.2(5) . . . . ?
C8 N5 B2 B1 0.2(4) . . . . ?
C14 N5 B2 B1 -171.3(4) . . . . ?
C1 N2 B2 N5 -102.3(4) . . . . ?
C7 N2 B2 N5 63.7(5) . . . . ?
C1 N2 B2 N7 135.3(3) . . . . ?
C7 N2 B2 N7 -58.8(5) . . . . ?
C1 N2 B2 B1 5.0(4) . . . . ?
C7 N2 B2 B1 170.9(4) . . . . ?
C15 N7 B2 N5 179.1(3) . . . . ?
C16 N7 B2 N5 54.6(4) . . . . ?
C15 N7 B2 N2 -55.4(4) . . . . ?
C16 N7 B2 N2 -180.0(3) . . . . ?
C15 N7 B2 B1 61.9(5) . . . . ?
C16 N7 B2 B1 -62.7(5) . . . . ?
N4 B1 B2 N5 -0.8(4) . . . . ?
N1 B1 B2 N5 116.4(3) . . . . ?
Cl1 B1 B2 N5 -122.2(4) . . . . ?
N4 B1 B2 N2 -118.6(3) . . . . ?
N1 B1 B2 N2 -1.5(4) . . . . ?
Cl1 B1 B2 N2 120.0(4) . . . . ?
N4 B1 B2 N7 120.7(4) . . . . ?
N1 B1 B2 N7 -122.1(4) . . . . ?
Cl1 B1 B2 N7 -0.7(6) . . . . ?
C24 N11 B3 N8 -105.6(4) . . . . ?
C25 N11 B3 N8 75.2(5) . . . . ?
C24 N11 B3 B4 1.3(4) . . . . ?
C25 N11 B3 B4 -177.8(4) . . . . ?
C24 N11 B3 Cl2 133.7(3) . . . . ?
C25 N11 B3 Cl2 -45.4(5) . . . . ?
C17 N8 B3 N11 105.8(4) . . . . ?
C18 N8 B3 N11 -63.9(5) . . . . ?
C17 N8 B3 B4 -1.6(4) . . . . ?
C18 N8 B3 B4 -171.3(4) . . . . ?
C17 N8 B3 Cl2 -134.2(3) . . . . ?
C18 N8 B3 Cl2 56.1(5) . . . . ?
C17 N9 B4 N12 -103.9(4) . . . . ?
C23 N9 B4 N12 64.3(5) . . . . ?
C17 N9 B4 N14 132.9(4) . . . . ?
C23 N9 B4 N14 -58.9(5) . . . . ?
C17 N9 B4 B3 2.6(4) . . . . ?
C23 N9 B4 B3 170.8(4) . . . . ?
C24 N12 B4 N9 107.5(4) . . . . ?
C30 N12 B4 N9 -65.4(5) . . . . ?
C24 N12 B4 N14 -129.7(4) . . . . ?
C30 N12 B4 N14 57.4(5) . . . . ?
C24 N12 B4 B3 0.7(4) . . . . ?
C30 N12 B4 B3 -172.2(4) . . . . ?
C31 N14 B4 N9 -56.2(4) . . . . ?
C32 N14 B4 N9 179.9(3) . . . . ?
C31 N14 B4 N12 177.8(3) . . . . ?
C32 N14 B4 N12 53.9(4) . . . . ?
C31 N14 B4 B3 60.8(5) . . . . ?
C32 N14 B4 B3 -63.1(5) . . . . ?
N11 B3 B4 N9 -118.7(3) . . . . ?
N8 B3 B4 N9 -0.6(4) . . . . ?
Cl2 B3 B4 N9 120.8(3) . . . . ?
N11 B3 B4 N12 -1.1(4) . . . . ?
N8 B3 B4 N12 117.0(3) . . . . ?
Cl2 B3 B4 N12 -121.7(3) . . . . ?
N11 B3 B4 N14 120.4(4) . . . . ?
N8 B3 B4 N14 -121.5(4) . . . . ?
Cl2 B3 B4 N14 -0.1(6) . . . . ?
C7 N2 C1 N1 -174.0(4) . . . . ?
B2 N2 C1 N1 -7.3(5) . . . . ?
C7 N2 C1 N3 8.4(6) . . . . ?
B2 N2 C1 N3 175.0(4) . . . . ?
C2 N1 C1 N2 172.7(4) . . . . ?
B1 N1 C1 N2 6.2(5) . . . . ?
C2 N1 C1 N3 -9.6(6) . . . . ?
B1 N1 C1 N3 -176.1(4) . . . . ?
C4 N3 C1 N2 -170.2(4) . . . . ?
C5 N3 C1 N2 -12.3(6) . . . . ?
C4 N3 C1 N1 12.2(6) . . . . ?
C5 N3 C1 N1 170.2(4) . . . . ?
C1 N1 C2 C3 30.3(6) . . . . ?
B1 N1 C2 C3 -165.1(4) . . . . ?
N1 C2 C3 C4 -52.4(6) . . . . ?
C1 N3 C4 C3 -35.3(6) . . . . ?
C5 N3 C4 C3 166.1(4) . . . . ?
C2 C3 C4 N3 54.3(6) . . . . ?
C1 N3 C5 C6 36.4(6) . . . . ?
C4 N3 C5 C6 -164.7(4) . . . . ?
N3 C5 C6 C7 -54.7(5) . . . . ?
C1 N2 C7 C6 -28.7(6) . . . . ?
B2 N2 C7 C6 166.7(4) . . . . ?
C5 C6 C7 N2 51.0(5) . . . . ?
C11 N6 C8 N5 -179.9(4) . . . . ?
C12 N6 C8 N5 2.1(6) . . . . ?
C11 N6 C8 N4 -0.5(6) . . . . ?
C12 N6 C8 N4 -178.5(4) . . . . ?
C14 N5 C8 N6 -7.6(6) . . . . ?
B2 N5 C8 N6 -179.9(4) . . . . ?
C14 N5 C8 N4 173.0(4) . . . . ?
B2 N5 C8 N4 0.6(5) . . . . ?
C9 N4 C8 N6 -2.1(6) . . . . ?
B1 N4 C8 N6 179.3(4) . . . . ?
C9 N4 C8 N5 177.4(4) . . . . ?
B1 N4 C8 N5 -1.3(5) . . . . ?
C8 N4 C9 C10 24.9(7) . . . . ?
B1 N4 C9 C10 -156.7(5) . . . . ?
N4 C9 C10 C11 -45.9(7) . . . . ?
C9 C10 C11 N6 44.5(8) . . . . ?
C8 N6 C11 C10 -21.5(7) . . . . ?
C12 N6 C11 C10 156.6(5) . . . . ?
C8 N6 C12 C13 -24.6(6) . . . . ?
C11 N6 C12 C13 157.4(4) . . . . ?
N6 C12 C13 C14 49.7(5) . . . . ?
C8 N5 C14 C13 34.6(5) . . . . ?
B2 N5 C14 C13 -154.5(4) . . . . ?
C12 C13 C14 N5 -55.1(5) . . . . ?
C20 N10 C17 N8 9.6(7) . . . . ?
C21 N10 C17 N8 170.0(4) . . . . ?
C20 N10 C17 N9 -170.8(4) . . . . ?
C21 N10 C17 N9 -10.4(7) . . . . ?
C18 N8 C17 N10 -6.3(6) . . . . ?
B3 N8 C17 N10 -176.7(4) . . . . ?
C18 N8 C17 N9 174.1(4) . . . . ?
B3 N8 C17 N9 3.6(5) . . . . ?
C23 N9 C17 N10 7.4(6) . . . . ?
B4 N9 C17 N10 176.2(4) . . . . ?
C23 N9 C17 N8 -172.9(4) . . . . ?
B4 N9 C17 N8 -4.1(5) . . . . ?
C17 N8 C18 C19 28.4(6) . . . . ?
B3 N8 C18 C19 -162.8(4) . . . . ?
N8 C18 C19 C20 -51.6(6) . . . . ?
C17 N10 C20 C19 -34.0(7) . . . . ?
C21 N10 C20 C19 164.7(4) . . . . ?
C18 C19 C20 N10 53.9(6) . . . . ?
C17 N10 C21 C22 34.5(6) . . . . ?
C20 N10 C21 C22 -164.2(4) . . . . ?
N10 C21 C22 C23 -53.7(6) . . . . ?
C17 N9 C23 C22 -29.1(6) . . . . ?
B4 N9 C23 C22 163.7(4) . . . . ?
C21 C22 C23 N9 51.7(6) . . . . ?
C27 N13 C24 N12 -178.4(4) . . . . ?
C28 N13 C24 N12 -0.1(6) . . . . ?
C27 N13 C24 N11 1.8(6) . . . . ?
C28 N13 C24 N11 -179.9(4) . . . . ?
C30 N12 C24 N13 -6.2(6) . . . . ?
B4 N12 C24 N13 -179.7(4) . . . . ?
C30 N12 C24 N11 173.5(4) . . . . ?
B4 N12 C24 N11 0.1(5) . . . . ?
C25 N11 C24 N13 -2.0(6) . . . . ?
B3 N11 C24 N13 178.8(4) . . . . ?
C25 N11 C24 N12 178.2(4) . . . . ?
B3 N11 C24 N12 -1.0(5) . . . . ?
C24 N11 C25 C26 28.5(6) . . . . ?
B3 N11 C25 C26 -152.4(4) . . . . ?
N11 C25 C26 C27 -53.1(5) . . . . ?
C24 N13 C27 C26 -28.4(6) . . . . ?
C28 N13 C27 C26 153.2(4) . . . . ?
C25 C26 C27 N13 52.8(5) . . . . ?
C24 N13 C28 C29 -23.3(6) . . . . ?
C27 N13 C28 C29 155.0(4) . . . . ?
N13 C28 C29 C30 50.1(5) . . . . ?
C24 N12 C30 C29 34.5(5) . . . . ?
B4 N12 C30 C29 -153.3(4) . . . . ?
C28 C29 C30 N12 -55.7(5) . . . . ?
